data_2222242
loop_
_publ_author_name
'Moreno-Fuquen, Rodolfo'
'Ellena, Javier'
'Theodoro, Jahyr E.'

_publ_section_title
;
 3-Nitrobenzoic acid--3-methyl-4-nitropyridine 1-oxide (1/1)
;
_journal_coeditor_code BQ2143
_journal_issue 7
_journal_name_full 'Acta Crystallographica Section E'
_journal_page_first o1680
_journal_page_last o1681
_journal_paper_doi 10.1107/S1600536809023563
_journal_volume 65
_journal_year 2009
_chemical_formula_iupac 'C7 H5 N O4, C6 H6 N2 O3'
_chemical_formula_moiety 'C7 H5 N O4, C6 H6 N2 O3'
_chemical_formula_sum 'C13 H11 N3 O7'
_chemical_formula_weight 321.25
_chemical_melting_point 589.0(10)
_chemical_name_systematic
;
3-Nitrobenzoic acid--3-methyl-4-nitropyridine 1-oxide (1/1)
;
_space_group_IT_number 14
_symmetry_cell_setting monoclinic
_symmetry_space_group_name_Hall '-P 2yn'
_symmetry_space_group_name_H-M 'P 1 21/n 1'
_atom_sites_solution_hydrogens geom
_atom_sites_solution_primary direct
_atom_sites_solution_secondary difmap
_audit_creation_method SHELXL-97
_cell_angle_alpha 90.00
_cell_angle_beta 98.170(4)
_cell_angle_gamma 90.00
_cell_formula_units_Z 4
_cell_length_a 7.1221(4)
_cell_length_b 11.0660(2)
_cell_length_c 17.9921(4)
_cell_measurement_reflns_used 23
_cell_measurement_temperature 291(2)
_cell_measurement_theta_max 8.67
_cell_measurement_theta_min 4.92
_cell_volume 1403.62(9)
_computing_cell_refinement 'CAD-4 Software (Enraf--Nonius, 1989)'
_computing_data_collection 'CAD-4 Software (Enraf--Nonius, 1989)'
_computing_data_reduction 'XCAD4 (Harms & Wocadlo, 1995)'
_computing_molecular_graphics 'ORTEP-3 for Windows (Farrugia, 1997)'
_computing_publication_material 'PARST95 (Nardelli, 1995)'
_computing_structure_refinement 'SHELXL97 (Sheldrick, 2008)'
_computing_structure_solution 'SHELXS97 (Sheldrick, 2008)'
_diffrn_ambient_temperature 291(2)
_diffrn_measured_fraction_theta_full 0.998
_diffrn_measured_fraction_theta_max 0.998
_diffrn_measurement_device_type 'Enraf--Nonius CAD-4'
_diffrn_measurement_method \w/2\q
_diffrn_radiation_monochromator graphite
_diffrn_radiation_source 'fine-focus sealed tube'
_diffrn_radiation_type MoK\a
_diffrn_radiation_wavelength 0.71073
_diffrn_reflns_av_R_equivalents 0.072
_diffrn_reflns_av_sigmaI/netI 0.076
_diffrn_reflns_limit_h_max 8
_diffrn_reflns_limit_h_min 0
_diffrn_reflns_limit_k_max 13
_diffrn_reflns_limit_k_min 0
_diffrn_reflns_limit_l_max 21
_diffrn_reflns_limit_l_min -21
_diffrn_reflns_number 3668
_diffrn_reflns_theta_full 25.01
_diffrn_reflns_theta_max 25.01
_diffrn_reflns_theta_min 2.17
_diffrn_standards_decay_% 1.08
_diffrn_standards_interval_time 120
_diffrn_standards_number 2
_exptl_absorpt_coefficient_mu 0.126
_exptl_absorpt_correction_T_max 0.985
_exptl_absorpt_correction_T_min 0.961
_exptl_absorpt_correction_type psi-scan
_exptl_absorpt_process_details '(North <i>et al.</i>,  1968)'
_exptl_crystal_colour pale-yellow
_exptl_crystal_density_diffrn 1.520
_exptl_crystal_density_method 'not measured'
_exptl_crystal_description prism
_exptl_crystal_F_000 664
_exptl_crystal_size_max 0.20
_exptl_crystal_size_mid 0.18
_exptl_crystal_size_min 0.15
_refine_diff_density_max 0.383
_refine_diff_density_min -0.260
_refine_ls_extinction_coef 0.017(4)
_refine_ls_extinction_expression Fc^*^=kFc[1+0.001xFc^2^\l^3^/sin(2\q)]^-1/4^
_refine_ls_extinction_method 'SHELXL97 (Sheldrick, 2008)'
_refine_ls_goodness_of_fit_ref 1.040
_refine_ls_hydrogen_treatment mixed
_refine_ls_matrix_type full
_refine_ls_number_parameters 214
_refine_ls_number_reflns 2481
_refine_ls_number_restraints 0
_refine_ls_restrained_S_all 1.040
_refine_ls_R_factor_all 0.095
_refine_ls_R_factor_gt 0.052
_refine_ls_shift/su_max 0.000
_refine_ls_shift/su_mean 0.000
_refine_ls_structure_factor_coef Fsqd
_refine_ls_weighting_details 'calc w=1/[\s^2^(Fo^2^)+(0.0995P)^2^+0.4787P] where P=(Fo^2^+2Fc^2^)/3'
_refine_ls_weighting_scheme calc
_refine_ls_wR_factor_gt 0.160
_refine_ls_wR_factor_ref 0.191
_reflns_number_gt 1511
_reflns_number_total 2481
_reflns_threshold_expression I>2\s(I)
_cod_data_source_file bq2143.cif
_cod_data_source_block I
_cod_original_sg_symbol_H-M 'P 21/n'
_cod_database_code 2222242
_cod_database_fobs_code 2222242

loop_
_symmetry_equiv_pos_as_xyz
'x, y, z'
'-x+1/2, y+1/2, -z+1/2'
'-x, -y, -z'
'x-1/2, -y-1/2, z-1/2'

loop_
_atom_site_type_symbol
_atom_site_label
_atom_site_fract_x
_atom_site_fract_y
_atom_site_fract_z
_atom_site_U_iso_or_equiv
_atom_site_adp_type
_atom_site_calc_flag
_atom_site_refinement_flags
_atom_site_occupancy
_atom_site_disorder_assembly
_atom_site_disorder_group
O O1 0.5955(4) 0.7958(3) 0.22054(17) 0.0794(8) Uani d . 1 . .
O O2 0.7633(4) 0.9522(3) 0.20430(17) 0.0834(9) Uani d . 1 . .
O O3 -0.0370(4) 1.0058(2) 0.39049(17) 0.0710(8) Uani d . 1 . .
H H31 -0.124(8) 0.969(4) 0.410(3) 0.118(18) Uiso d . 1 . .
O O4 0.0269(3) 0.8270(2) 0.34367(15) 0.0641(7) Uani d . 1 . .
O O5 0.6973(3) 0.9189(2) 0.45814(16) 0.0722(8) Uani d . 1 . .
O O6 0.3065(6) 0.4261(2) 0.4071(2) 0.1102(12) Uani d . 1 . .
O O7 0.0643(5) 0.5349(3) 0.4190(2) 0.1020(11) Uani d . 1 . .
N N1 0.6283(4) 0.9028(3) 0.22704(15) 0.0593(8) Uani d . 1 . .
N N2 0.5917(4) 0.8218(2) 0.45025(15) 0.0507(7) Uani d . 1 . .
N N3 0.2371(6) 0.5211(3) 0.42153(18) 0.0710(9) Uani d . 1 . .
C C1 0.5010(4) 0.9786(3) 0.26571(16) 0.0459(7) Uani d . 1 . .
C C2 0.5435(5) 1.0985(3) 0.27801(19) 0.0561(8) Uani d . 1 . .
H H2 0.6492 1.1328 0.2614 0.067 Uiso calc R 1 . .
C C3 0.4256(5) 1.1666(3) 0.3156(2) 0.0601(9) Uani d . 1 . .
H H3 0.4515 1.2482 0.3244 0.072 Uiso calc R 1 . .
C C4 0.2683(5) 1.1149(3) 0.34055(19) 0.0536(8) Uani d . 1 . .
H H4 0.1901 1.1615 0.3663 0.064 Uiso calc R 1 . .
C C5 0.2281(4) 0.9940(3) 0.32703(16) 0.0439(7) Uani d . 1 . .
C C6 0.3461(4) 0.9239(3) 0.28935(17) 0.0462(7) Uani d . 1 . .
H H6 0.3213 0.8423 0.2803 0.055 Uiso calc R 1 . .
C C7 0.0623(4) 0.9326(3) 0.35400(17) 0.0484(7) Uani d . 1 . .
C C8 0.3601(5) 0.6276(3) 0.43511(18) 0.0511(8) Uani d . 1 . .
C C9 0.5191(5) 0.6308(3) 0.3996(2) 0.0616(9) Uani d . 1 . .
H H9 0.5471 0.5661 0.3700 0.074 Uiso calc R 1 . .
C C10 0.6347(5) 0.7289(3) 0.40788(19) 0.0589(9) Uani d . 1 . .
H H10 0.7427 0.7316 0.3844 0.071 Uiso calc R 1 . .
C C11 0.4381(4) 0.8176(3) 0.48658(17) 0.0487(8) Uani d . 1 . .
H H11 0.4143 0.8828 0.5165 0.058 Uiso calc R 1 . .
C C12 0.3155(4) 0.7205(3) 0.48104(17) 0.0474(7) Uani d . 1 . .
C C13 0.1538(5) 0.7242(3) 0.5254(2) 0.0644(9) Uani d . 1 . .
H H131 0.1737 0.7882 0.5617 0.077 Uiso calc R 1 . .
H H132 0.1457 0.6485 0.5508 0.077 Uiso calc R 1 . .
H H133 0.0379 0.7383 0.4922 0.077 Uiso calc R 1 . .

loop_
_atom_site_aniso_label
_atom_site_aniso_U_11
_atom_site_aniso_U_22
_atom_site_aniso_U_33
_atom_site_aniso_U_12
_atom_site_aniso_U_13
_atom_site_aniso_U_23
O1 0.0657(17) 0.0703(17) 0.110(2) 0.0069(14) 0.0378(15) -0.0094(15)
O2 0.0574(15) 0.110(2) 0.091(2) -0.0030(14) 0.0417(14) 0.0116(15)
O3 0.0590(15) 0.0623(14) 0.102(2) -0.0044(13) 0.0461(15) -0.0127(13)
O4 0.0551(14) 0.0555(14) 0.0876(18) -0.0110(11) 0.0306(13) -0.0063(11)
O5 0.0588(15) 0.0717(15) 0.0941(19) -0.0270(13) 0.0386(14) -0.0219(13)
O6 0.145(3) 0.0527(16) 0.133(3) -0.0154(19) 0.021(2) -0.0251(17)
O7 0.087(2) 0.101(2) 0.122(3) -0.0437(19) 0.028(2) -0.0185(18)
N1 0.0429(15) 0.077(2) 0.0615(18) 0.0043(14) 0.0185(13) 0.0065(14)
N2 0.0415(14) 0.0544(15) 0.0592(16) -0.0065(12) 0.0173(12) -0.0074(11)
N3 0.093(3) 0.0560(18) 0.0660(18) -0.0205(18) 0.0176(18) -0.0085(14)
C1 0.0365(15) 0.0542(17) 0.0485(16) 0.0003(13) 0.0110(13) 0.0057(13)
C2 0.0469(18) 0.0591(19) 0.063(2) -0.0071(15) 0.0113(16) 0.0153(15)
C3 0.061(2) 0.0433(16) 0.077(2) -0.0100(15) 0.0142(18) 0.0037(15)
C4 0.0505(18) 0.0485(17) 0.064(2) 0.0046(15) 0.0150(16) 0.0028(14)
C5 0.0361(15) 0.0479(16) 0.0483(16) 0.0003(13) 0.0081(13) 0.0057(12)
C6 0.0394(15) 0.0466(16) 0.0541(17) -0.0022(13) 0.0115(13) 0.0021(12)
C7 0.0386(16) 0.0529(18) 0.0550(17) -0.0047(14) 0.0116(14) -0.0038(14)
C8 0.0540(18) 0.0473(16) 0.0536(18) -0.0070(15) 0.0127(15) -0.0036(13)
C9 0.072(2) 0.0547(19) 0.063(2) 0.0009(17) 0.0244(18) -0.0128(15)
C10 0.0532(19) 0.065(2) 0.064(2) 0.0027(17) 0.0264(16) -0.0085(16)
C11 0.0430(16) 0.0518(17) 0.0542(18) -0.0050(14) 0.0175(14) -0.0094(13)
C12 0.0430(16) 0.0498(16) 0.0512(17) -0.0048(14) 0.0128(13) -0.0001(13)
C13 0.055(2) 0.069(2) 0.074(2) -0.0162(17) 0.0272(18) -0.0095(17)

loop_
_atom_type_symbol
_atom_type_description
_atom_type_scat_dispersion_real
_atom_type_scat_dispersion_imag
_atom_type_scat_source
C C 0.0033 0.0016 'International Tables Vol C Tables 4.2.6.8 and 6.1.1.4'
H H 0.0000 0.0000 'International Tables Vol C Tables 4.2.6.8 and 6.1.1.4'
N N 0.0061 0.0033 'International Tables Vol C Tables 4.2.6.8 and 6.1.1.4'
O O 0.0106 0.0060 'International Tables Vol C Tables 4.2.6.8 and 6.1.1.4'

loop_
_geom_angle_atom_site_label_1
_geom_angle_atom_site_label_2
_geom_angle_atom_site_label_3
_geom_angle_site_symmetry_1
_geom_angle_site_symmetry_3
_geom_angle
_geom_angle_publ_flag
C7 O3 H31 . . 113(3) ?
O1 N1 O2 . . 123.7(3) ?
O1 N1 C1 . . 118.5(3) ?
O2 N1 C1 . . 117.8(3) ?
O5 N2 C10 . . 121.2(3) ?
O5 N2 C11 . . 117.9(2) ?
C10 N2 C11 . . 120.9(3) ?
O6 N3 O7 . . 122.5(4) ?
O6 N3 C8 . . 118.8(4) ?
O7 N3 C8 . . 118.4(3) ?
C2 C1 C6 . . 122.9(3) ?
C2 C1 N1 . . 119.2(3) ?
C6 C1 N1 . . 117.8(3) ?
C1 C2 C3 . . 118.2(3) ?
C1 C2 H2 . . 120.9 ?
C3 C2 H2 . . 120.9 ?
C2 C3 C4 . . 120.7(3) ?
C2 C3 H3 . . 119.7 ?
C4 C3 H3 . . 119.7 ?
C5 C4 C3 . . 119.9(3) ?
C5 C4 H4 . . 120.1 ?
C3 C4 H4 . . 120.1 ?
C4 C5 C6 . . 120.1(3) ?
C4 C5 C7 . . 122.2(3) ?
C6 C5 C7 . . 117.6(3) ?
C1 C6 C5 . . 118.2(3) ?
C1 C6 H6 . . 120.9 ?
C5 C6 H6 . . 120.9 ?
O4 C7 O3 . . 124.1(3) ?
O4 C7 C5 . . 123.1(3) ?
O3 C7 C5 . . 112.8(3) ?
C9 C8 C12 . . 122.1(3) ?
C9 C8 N3 . . 117.0(3) ?
C12 C8 N3 . . 120.9(3) ?
C10 C9 C8 . . 119.7(3) ?
C10 C9 H9 . . 120.2 ?
C8 C9 H9 . . 120.2 ?
N2 C10 C9 . . 119.4(3) ?
N2 C10 H10 . . 120.3 ?
C9 C10 H10 . . 120.3 ?
N2 C11 C12 . . 122.6(3) ?
N2 C11 H11 . . 118.7 ?
C12 C11 H11 . . 118.7 ?
C11 C12 C8 . . 115.2(3) ?
C11 C12 C13 . . 117.9(3) ?
C8 C12 C13 . . 126.9(3) ?
C12 C13 H131 . . 109.5 ?
C12 C13 H132 . . 109.5 ?
H131 C13 H132 . . 109.5 ?
C12 C13 H133 . . 109.5 ?
H131 C13 H133 . . 109.5 ?
H132 C13 H133 . . 109.5 ?

loop_
_geom_bond_atom_site_label_1
_geom_bond_atom_site_label_2
_geom_bond_site_symmetry_2
_geom_bond_distance
_geom_bond_publ_flag
O1 N1 . 1.209(4) ?
O2 N1 . 1.226(3) ?
O3 C7 . 1.311(4) ?
O3 H31 . 0.86(5) ?
O4 C7 . 1.205(3) ?
O5 N2 . 1.307(3) ?
O6 N3 . 1.206(4) ?
O7 N3 . 1.234(4) ?
N1 C1 . 1.480(4) ?
N2 C10 . 1.341(4) ?
N2 C11 . 1.352(4) ?
N3 C8 . 1.468(4) ?
C1 C2 . 1.372(4) ?
C1 C6 . 1.377(4) ?
C2 C3 . 1.376(5) ?
C2 H2 . 0.9300 ?
C3 C4 . 1.388(5) ?
C3 H3 . 0.9300 ?
C4 C5 . 1.383(4) ?
C4 H4 . 0.9300 ?
C5 C6 . 1.389(4) ?
C5 C7 . 1.502(4) ?
C6 H6 . 0.9300 ?
C8 C9 . 1.378(5) ?
C8 C12 . 1.384(4) ?
C9 C10 . 1.358(5) ?
C9 H9 . 0.9300 ?
C10 H10 . 0.9300 ?
C11 C12 . 1.380(4) ?
C11 H11 . 0.9300 ?
C12 C13 . 1.492(4) ?
C13 H131 . 0.9600 ?
C13 H132 . 0.9600 ?
C13 H133 . 0.9600 ?

loop_
_geom_hbond_atom_site_label_D
_geom_hbond_atom_site_label_H
_geom_hbond_atom_site_label_A
_geom_hbond_site_symmetry_A
_geom_hbond_distance_DH
_geom_hbond_distance_HA
_geom_hbond_distance_DA
_geom_hbond_angle_DHA
O3 H31 O5 1_455 0.86(5) 1.73(6) 2.578(3) 170(5)
C10 H10 O4 1_655 0.93 2.48 3.351(4) 155.5
C2 H2 O1 2_655 0.93 2.55 3.371(4) 147.5
C9 H9 O2 2_645 0.93 2.39 3.260(4) 155.5
C13 H131 O3 3_576 0.96 2.67 3.502(4) 145.5
C11 H11 O5 3_676 0.93 2.40 3.270(4) 155.8
C13 H132 O7 3_566 0.96 2.62 3.475(4) 148.0

loop_
_geom_torsion_atom_site_label_1
_geom_torsion_atom_site_label_2
_geom_torsion_atom_site_label_3
_geom_torsion_atom_site_label_4
_geom_torsion_site_symmetry_1
_geom_torsion_site_symmetry_2
_geom_torsion_site_symmetry_3
_geom_torsion_site_symmetry_4
_geom_torsion
_geom_torsion_publ_flag
O1 N1 C1 C2 . . . . 175.7(3) ?
O2 N1 C1 C2 . . . . -3.3(4) ?
O1 N1 C1 C6 . . . . -2.9(4) ?
O2 N1 C1 C6 . . . . 178.1(3) ?
C6 C1 C2 C3 . . . . -0.1(5) ?
N1 C1 C2 C3 . . . . -178.5(3) ?
C1 C2 C3 C4 . . . . 0.2(5) ?
C2 C3 C4 C5 . . . . -0.6(5) ?
C3 C4 C5 C6 . . . . 0.8(5) ?
C3 C4 C5 C7 . . . . 178.8(3) ?
C2 C1 C6 C5 . . . . 0.2(5) ?
N1 C1 C6 C5 . . . . 178.7(3) ?
C4 C5 C6 C1 . . . . -0.6(4) ?
C7 C5 C6 C1 . . . . -178.7(3) ?
C4 C5 C7 O4 . . . . -178.9(3) ?
C6 C5 C7 O4 . . . . -0.9(5) ?
C4 C5 C7 O3 . . . . 0.3(4) ?
C6 C5 C7 O3 . . . . 178.3(3) ?
O6 N3 C8 C9 . . . . 28.6(5) ?
O7 N3 C8 C9 . . . . -145.4(4) ?
O6 N3 C8 C12 . . . . -152.1(4) ?
O7 N3 C8 C12 . . . . 34.0(5) ?
C12 C8 C9 C10 . . . . -1.6(5) ?
N3 C8 C9 C10 . . . . 177.7(3) ?
O5 N2 C10 C9 . . . . -178.4(3) ?
C11 N2 C10 C9 . . . . 2.0(5) ?
C8 C9 C10 N2 . . . . -0.4(5) ?
O5 N2 C11 C12 . . . . 178.8(3) ?
C10 N2 C11 C12 . . . . -1.6(5) ?
N2 C11 C12 C8 . . . . -0.4(4) ?
N2 C11 C12 C13 . . . . 178.3(3) ?
C9 C8 C12 C11 . . . . 2.0(5) ?
N3 C8 C12 C11 . . . . -177.3(3) ?
C9 C8 C12 C13 . . . . -176.6(3) ?
N3 C8 C12 C13 . . . . 4.1(5) ?
